data_1564581
loop_
_publ_author_name
'Hasanzadeh Esfahani, Maryam'
'Behzad, Mahdi'
'Dusek, Michal'
'Kucerakova, Monika'

_publ_section_title
;
 Synthesis and characterization of a series of acylpyrazolone transition
 metal complexes: Crystal structures and catalytic performance in the
 epoxidation of cyclooctene
;
_journal_name_full 'Inorganica Chimica Acta'
_journal_page_first 119637
_journal_paper_doi 10.1016/j.ica.2020.119637
_journal_volume 508
_journal_year 2020
_chemical_absolute_configuration .
_chemical_formula_moiety 'C26 H30 N4 Ni O6'
_chemical_formula_sum 'C26 H30 N4 Ni O6'
_chemical_formula_weight 553.2
_space_group_IT_number 14
_space_group_name_Hall '-P 2ybc'
_space_group_name_H-M_alt 'P 1 21/c 1'
_symmetry_cell_setting monoclinic
_symmetry_Int_Tables_number 14
_symmetry_space_group_name_Hall '-P 2ybc'
_symmetry_space_group_name_H-M 'P 1 21/c 1'
_cell_angle_alpha 90
_cell_angle_beta 110.237(3)
_cell_angle_gamma 90
_cell_formula_units_Z 4
_cell_length_a 16.1377(5)
_cell_length_b 8.7590(2)
_cell_length_c 19.1441(6)
_cell_measurement_reflns_used 10415
_cell_measurement_temperature 122.1(3)
_cell_measurement_theta_max 67.52
_cell_measurement_theta_min 4.77
_cell_volume 2538.98(14)
_computing_cell_refinement 'CrysAlisPro 1.171.39.35c (Rigaku OD, 2017)'
_computing_data_collection 'CrysAlisPro 1.171.39.35c (Rigaku OD, 2017)'
_computing_data_reduction 'CrysAlisPro 1.171.39.35c (Rigaku OD, 2017)'
_diffrn_ambient_temperature 122.1
_diffrn_detector 'CCD plate'
_diffrn_detector_area_resol_mean 5.1783
_diffrn_measured_fraction_theta_full 0.99
_diffrn_measured_fraction_theta_max 0.99
_diffrn_measurement_device 'four-circle diffractometer'
_diffrn_measurement_device_type 'Xcalibur, AtlasS2, Gemini ultra'
_diffrn_measurement_method '\w scans'
_diffrn_radiation_monochromator mirror
_diffrn_radiation_probe x-ray
_diffrn_radiation_source 'X-ray tube'
_diffrn_radiation_type 'Cu K\a'
_diffrn_radiation_wavelength 1.54184
_diffrn_reflns_av_R_equivalents 0.0238
_diffrn_reflns_av_unetI/netI 0.0191
_diffrn_reflns_limit_h_max 19
_diffrn_reflns_limit_h_min -19
_diffrn_reflns_limit_k_max 9
_diffrn_reflns_limit_k_min -10
_diffrn_reflns_limit_l_max 22
_diffrn_reflns_limit_l_min -22
_diffrn_reflns_number 16810
_diffrn_reflns_reduction_process
;
Integration of the CCD images was done by program CrysAlisPro
(Agilent Technologies, 2010). The same program was used for indexing of the
crystal shape and absorption correction.
;
_diffrn_reflns_theta_full 67.63
_diffrn_reflns_theta_max 67.63
_diffrn_reflns_theta_min 2.92
_diffrn_source 'fine-focus sealed X-ray tube'
_exptl_absorpt_coefficient_mu 1.518
_exptl_absorpt_correction_T_max 1
_exptl_absorpt_correction_T_min 0.842
_exptl_absorpt_correction_type multi-scan
_exptl_absorpt_process_details
;
CrysAlisPro 1.171.39.35c (Rigaku Oxford Diffraction, 2017)
Empirical absorption correction using spherical harmonics,
 implemented in SCALE3 ABSPACK scaling algorithm.
;
_exptl_crystal_colour blue
_exptl_crystal_density_diffrn 1.4473
_exptl_crystal_description 'polygon shape'
_exptl_crystal_F_000 1160
_exptl_crystal_size_max 0.181
_exptl_crystal_size_mid 0.137
_exptl_crystal_size_min 0.106
_refine_diff_density_max 0.18
_refine_diff_density_min -0.44
_refine_ls_extinction_method none
_refine_ls_goodness_of_fit_gt 1.65
_refine_ls_goodness_of_fit_ref 1.61
_refine_ls_hydrogen_treatment mixed
_refine_ls_number_constraints 114
_refine_ls_number_parameters 340
_refine_ls_number_reflns 4550
_refine_ls_number_restraints 0
_refine_ls_R_factor_all 0.0340
_refine_ls_R_factor_gt 0.0307
_refine_ls_shift/su_max 0.0204
_refine_ls_shift/su_mean 0.0013
_refine_ls_structure_factor_coef Fsqd
_refine_ls_weighting_details w=1/(\s^2^(I)+0.0016I^2^)
_refine_ls_weighting_scheme sigma
_refine_ls_wR_factor_gt 0.0872
_refine_ls_wR_factor_ref 0.0898
_reflns_number_gt 4114
_reflns_number_total 4550
_reflns_threshold_expression I>3\s(I)
_cod_data_source_file ICA-2020-508-119637.cif
_cod_data_source_block III
_cod_depositor_comments
;
The following automatic conversions were performed:

data item '_diffrn_radiation_probe' value 'X-ray' was changed to
'x-ray' in accordance with the built-in table derived from the CIF
Core dictionary named 'cif_core.dic' version 2.4.5 last updated on
2014-11-21.

Automatic conversion script
Id: cif_fix_values 8369 2020-08-20 11:38:08Z andrius 

2022-09-18
Z value and formula fixed to values more according to usual
chemical conventions.                 miguel
;
_cod_original_formula_weight 1106.5
_cod_original_formula_moiety 'Ni2 N8 O12 C52 H60'
_cod_original_formula_units_Z 2
_cod_original_sg_symbol_Hall '-P 2ycb'
_cod_original_formula_sum 'Ni2 N8 O12 C52 H60'
_cod_database_code 1564581

loop_
_space_group_symop_id
_space_group_symop_operation_xyz
1 x,y,z
2 -x,y+1/2,-z+1/2
3 -x,-y,-z
4 x,-y+1/2,z+1/2

loop_
_atom_site_label
_atom_site_type_symbol
_atom_site_fract_x
_atom_site_fract_y
_atom_site_fract_z
_atom_site_adp_type
_atom_site_U_iso_or_equiv
_atom_site_site_symmetry_multiplicity
_atom_site_occupancy
_atom_site_calc_flag
_atom_site_refinement_flags
_atom_site_disorder_assembly
_atom_site_disorder_group
Ni1 Ni 0.278757(14) 0.08300(3) 0.064976(13) Uani 0.01529(10) 4 1 d . . .
O2 O 0.33402(7) -0.06357(11) 0.01424(6) Uani 0.0180(3) 4 1 d . . .
O1 O 0.39244(7) 0.09406(11) 0.15495(6) Uani 0.0185(3) 4 1 d . . .
O6 O 0.23326(7) -0.09979(11) 0.11320(6) Uani 0.0185(3) 4 1 d . . .
O4 O 0.16671(7) 0.06850(11) -0.02368(6) Uani 0.0181(3) 4 1 d . . .
O5 O 0.32504(7) 0.26327(12) 0.01756(6) Uani 0.0230(4) 4 1 d . . .
O3 O 0.22162(7) 0.23317(11) 0.11537(6) Uani 0.0192(3) 4 1 d . . .
N1 N 0.45510(7) -0.19082(13) 0.00373(6) Uani 0.0152(4) 4 1 d . . .
N3 N 0.01524(8) 0.10274(13) -0.07966(7) Uani 0.0139(4) 4 1 d . . .
N4 N -0.05338(7) 0.17791(13) -0.06452(7) Uani 0.0160(4) 4 1 d . . .
N2 N 0.54466(7) -0.21090(13) 0.04483(7) Uani 0.0173(4) 4 1 d . . .
C21 C -0.10660(11) -0.06702(18) -0.26397(9) Uani 0.0257(5) 4 1 d . . .
C6 C 0.54253(10) 0.08833(17) 0.23052(9) Uani 0.0219(5) 4 1 d . . .
C7 C 0.41551(9) -0.27362(15) -0.06342(8) Uani 0.0159(4) 4 1 d . . .
C13 C 0.14268(9) 0.27450(15) 0.09619(8) Uani 0.0158(4) 4 1 d . . .
C14 C 0.07658(9) 0.22251(15) 0.02940(8) Uani 0.0146(4) 4 1 d . . .
C22 C -0.03903(11) -0.12550(17) -0.28476(9) Uani 0.0236(5) 4 1 d . . .
C23 C 0.04676(11) -0.11058(18) -0.23649(9) Uani 0.0245(5) 4 1 d . . .
C4 C 0.41495(9) -0.09863(15) 0.04053(8) Uani 0.0149(4) 4 1 d . . .
C8 C 0.46365(10) -0.38792(17) -0.08287(9) Uani 0.0202(5) 4 1 d . . .
C20 C -0.08910(10) 0.00653(17) -0.19602(8) Uani 0.0209(5) 4 1 d . . .
C17 C -0.07407(10) 0.33795(17) 0.03104(9) Uani 0.0220(5) 4 1 d . . .
C16 C 0.09491(9) 0.12598(15) -0.02340(8) Uani 0.0138(4) 4 1 d . . .
C5 C 0.65118(10) -0.13842(17) 0.16394(9) Uani 0.0239(5) 4 1 d . . .
C12 C 0.32901(10) -0.24364(17) -0.10954(8) Uani 0.0197(5) 4 1 d . . .
C19 C -0.00243(9) 0.02276(15) -0.14802(7) Uani 0.0153(4) 4 1 d . . .
C2 C 0.48216(9) -0.05878(16) 0.10899(8) Uani 0.0158(4) 4 1 d . . .
C1 C 0.46685(9) 0.04095(16) 0.16231(8) Uani 0.0163(4) 4 1 d . . .
C10 C 0.33994(11) -0.43978(18) -0.19486(9) Uani 0.0235(5) 4 1 d . . .
C3 C 0.56024(9) -0.13287(15) 0.10679(8) Uani 0.0168(5) 4 1 d . . .
C18 C 0.12016(10) 0.38583(18) 0.14706(8) Uani 0.0222(5) 4 1 d . . .
C11 C 0.29240(10) -0.32680(17) -0.17477(9) Uani 0.0231(5) 4 1 d . . .
C9 C 0.42509(11) -0.46985(17) -0.14822(9) Uani 0.0226(5) 4 1 d . . .
C15 C -0.01638(9) 0.24821(15) -0.00041(8) Uani 0.0155(4) 4 1 d . . .
C26 C 0.27335(13) 0.3872(2) -0.02078(12) Uani 0.0364(7) 4 1 d . . .
C25 C 0.28081(10) -0.24024(17) 0.13035(9) Uani 0.0249(5) 4 1 d . . .
C24 C 0.06625(10) -0.03680(18) -0.16841(9) Uani 0.0219(5) 4 1 d . . .
H1c21 H -0.166591 -0.077362 -0.296983 Uiso 0.0309 4 1 d . . .
H1c6 H 0.587115 0.137194 0.215754 Uiso 0.0263 4 1 d . . .
H2c6 H 0.521617 0.158187 0.259344 Uiso 0.0263 4 1 d . . .
H3c6 H 0.567118 -0.000189 0.259969 Uiso 0.0263 4 1 d . . .
H1c22 H -0.051568 -0.175556 -0.331912 Uiso 0.0283 4 1 d . . .
H1c23 H 0.094028 -0.152056 -0.250217 Uiso 0.0294 4 1 d . . .
H1c8 H 0.523099 -0.409847 -0.05127 Uiso 0.0243 4 1 d . . .
H1c20 H -0.136795 0.046035 -0.182278 Uiso 0.0251 4 1 d . . .
H1c17 H -0.067606 0.299801 0.079652 Uiso 0.0264 4 1 d . . .
H2c17 H -0.057119 0.443518 0.034614 Uiso 0.0264 4 1 d . . .
H3c17 H -0.134553 0.328163 -0.000972 Uiso 0.0264 4 1 d . . .
H1c5 H 0.674808 -0.036878 0.173483 Uiso 0.0287 4 1 d . . .
H2c5 H 0.648493 -0.18172 0.209178 Uiso 0.0287 4 1 d . . .
H3c5 H 0.688536 -0.200212 0.145813 Uiso 0.0287 4 1 d . . .
H1c12 H 0.295039 -0.166133 -0.096313 Uiso 0.0236 4 1 d . . .
H1c10 H 0.314181 -0.496008 -0.240287 Uiso 0.0282 4 1 d . . .
H1c18 H 0.096695 0.477684 0.120125 Uiso 0.0266 4 1 d . . .
H2c18 H 0.076976 0.341116 0.164954 Uiso 0.0266 4 1 d . . .
H3c18 H 0.172494 0.40952 0.188474 Uiso 0.0266 4 1 d . . .
H1c11 H 0.23295 -0.305573 -0.206588 Uiso 0.0277 4 1 d . . .
H1c9 H 0.458302 -0.548956 -0.161226 Uiso 0.0272 4 1 d . . .
H1c26 H 0.307891 0.450302 -0.041283 Uiso 0.0437 4 1 d . . .
H2c26 H 0.222706 0.349384 -0.060265 Uiso 0.0437 4 1 d . . .
H3c26 H 0.254262 0.446282 0.013102 Uiso 0.0437 4 1 d . . .
H1c25 H 0.25367 -0.3063 0.156199 Uiso 0.0299 4 1 d . . .
H2c25 H 0.279962 -0.288504 0.085081 Uiso 0.0299 4 1 d . . .
H3c25 H 0.340803 -0.220418 0.1613 Uiso 0.0299 4 1 d . . .
H1c24 H 0.126395 -0.026852 -0.135674 Uiso 0.0262 4 1 d . . .
H1o5 H 0.3619(14) 0.241(2) -0.0011(11) Uiso 0.0276 4 1 d . . .
H1o6 H 0.1826(14) -0.120(2) 0.0959(11) Uiso 0.0222 4 1 d . . .

loop_
_atom_site_aniso_label
_atom_site_aniso_type_symbol
_atom_site_aniso_U_11
_atom_site_aniso_U_22
_atom_site_aniso_U_33
_atom_site_aniso_U_12
_atom_site_aniso_U_13
_atom_site_aniso_U_23
Ni1 Ni 0.00955(15) 0.01960(16) 0.01655(16) 0.00131(8) 0.00430(11) -0.00176(9)
O2 O 0.0102(5) 0.0248(5) 0.0176(5) 0.0028(4) 0.0030(4) -0.0037(4)
O1 O 0.0130(5) 0.0236(5) 0.0187(5) -0.0003(4) 0.0053(4) -0.0032(4)
O6 O 0.0105(5) 0.0218(5) 0.0221(5) 0.0004(4) 0.0044(4) -0.0001(4)
O4 O 0.0108(5) 0.0250(5) 0.0183(5) 0.0034(4) 0.0047(4) -0.0041(4)
O5 O 0.0163(5) 0.0254(5) 0.0314(6) 0.0047(4) 0.0134(5) 0.0050(4)
O3 O 0.0142(5) 0.0224(5) 0.0199(5) 0.0012(4) 0.0044(4) -0.0037(4)
N1 N 0.0106(5) 0.0172(6) 0.0173(6) 0.0013(4) 0.0040(5) -0.0009(4)
N3 N 0.0103(6) 0.0156(5) 0.0163(6) 0.0030(4) 0.0051(5) -0.0003(4)
N4 N 0.0114(6) 0.0171(6) 0.0209(6) 0.0027(4) 0.0072(5) -0.0001(5)
N2 N 0.0098(6) 0.0192(6) 0.0217(6) 0.0022(4) 0.0040(5) 0.0017(5)
C21 C 0.0204(8) 0.0297(8) 0.0231(8) 0.0009(6) 0.0025(6) -0.0047(6)
C6 C 0.0151(7) 0.0297(8) 0.0201(8) -0.0029(6) 0.0052(6) -0.0044(6)
C7 C 0.0154(7) 0.0160(6) 0.0175(7) -0.0024(5) 0.0074(5) -0.0002(5)
C13 C 0.0148(7) 0.0159(6) 0.0177(7) -0.0006(5) 0.0069(5) 0.0007(5)
C14 C 0.0126(7) 0.0136(6) 0.0181(7) 0.0017(5) 0.0058(5) 0.0019(5)
C22 C 0.0302(8) 0.0206(7) 0.0193(7) 0.0033(6) 0.0079(6) -0.0028(6)
C23 C 0.0235(8) 0.0271(8) 0.0245(8) 0.0075(6) 0.0100(6) -0.0022(6)
C4 C 0.0123(7) 0.0159(6) 0.0170(7) -0.0006(5) 0.0058(5) 0.0011(5)
C8 C 0.0173(7) 0.0210(7) 0.0242(8) 0.0011(6) 0.0095(6) 0.0001(6)
C20 C 0.0159(7) 0.0244(7) 0.0220(7) 0.0030(6) 0.0060(6) -0.0022(6)
C17 C 0.0152(7) 0.0255(8) 0.0257(8) 0.0051(6) 0.0077(6) -0.0031(6)
C16 C 0.0125(6) 0.0134(6) 0.0163(7) 0.0004(5) 0.0058(5) 0.0031(5)
C5 C 0.0140(7) 0.0241(8) 0.0291(8) 0.0025(6) 0.0017(6) -0.0034(6)
C12 C 0.0173(7) 0.0190(7) 0.0224(7) 0.0004(6) 0.0063(6) -0.0016(6)
C19 C 0.0186(7) 0.0125(6) 0.0155(7) 0.0007(5) 0.0067(5) 0.0022(5)
C2 C 0.0115(7) 0.0171(6) 0.0181(7) -0.0009(5) 0.0044(5) 0.0005(5)
C1 C 0.0138(7) 0.0174(6) 0.0178(7) -0.0020(5) 0.0057(5) 0.0021(5)
C10 C 0.0288(8) 0.0217(7) 0.0211(8) -0.0057(6) 0.0099(6) -0.0045(6)
C3 C 0.0125(7) 0.0163(7) 0.0211(7) 0.0000(5) 0.0050(6) 0.0023(6)
C18 C 0.0191(7) 0.0242(7) 0.0222(8) 0.0028(6) 0.0057(6) -0.0062(6)
C11 C 0.0208(8) 0.0231(7) 0.0223(8) -0.0006(6) 0.0036(6) -0.0016(6)
C9 C 0.0277(8) 0.0187(7) 0.0272(8) 0.0005(6) 0.0166(7) -0.0022(6)
C15 C 0.0136(7) 0.0144(6) 0.0189(7) 0.0001(5) 0.0063(5) 0.0011(5)
C26 C 0.0337(10) 0.0312(9) 0.0531(12) 0.0129(7) 0.0263(9) 0.0161(8)
C25 C 0.0185(7) 0.0233(7) 0.0309(8) 0.0029(6) 0.0057(6) 0.0044(6)
C24 C 0.0173(7) 0.0262(8) 0.0215(7) 0.0030(6) 0.0059(6) -0.0023(6)

loop_
_atom_type_symbol
_atom_type_scat_dispersion_real
_atom_type_scat_dispersion_imag
_atom_type_scat_source
C 0.0181 0.0091 'International Tables Vol C tables 4.2.6.8 and 6.1.1.1'
H 0.0000 0.0000 'International Tables Vol C tables 4.2.6.8 and 6.1.1.1'
N 0.0311 0.0180 'International Tables Vol C tables 4.2.6.8 and 6.1.1.1'
Ni -3.0029 0.5091 'International Tables Vol C tables 4.2.6.8 and 6.1.1.1'
O 0.0492 0.0322 'International Tables Vol C tables 4.2.6.8 and 6.1.1.1'

loop_
_geom_angle_atom_site_label_1
_geom_angle_atom_site_label_2
_geom_angle_atom_site_label_3
_geom_angle_site_symmetry_1
_geom_angle_site_symmetry_2
_geom_angle_site_symmetry_3
_geom_angle
O2 Ni1 O1 . . . 91.07(4)
O2 Ni1 O4 . . . 88.36(4)
O2 Ni1 O5 . . . 89.29(5)
O2 Ni1 O3 . . . 179.31(4)
O1 Ni1 O4 . . . 179.10(4)
O1 Ni1 O5 . . . 88.78(4)
O1 Ni1 O3 . . . 89.52(4)
O4 Ni1 O5 . . . 91.91(4)
O4 Ni1 O3 . . . 91.06(4)
O5 Ni1 O3 . . . 90.35(5)
Ni1 O2 C4 . . . 122.42(9)
Ni1 O1 C1 . . . 128.79(10)
C25 O6 H1o6 . . . 107.3(13)
Ni1 O4 C16 . . . 121.93(9)
Ni1 O5 C26 . . . 124.98(12)
Ni1 O5 H1o5 . . . 116.0(14)
C26 O5 H1o5 . . . 110.0(13)
Ni1 O3 C13 . . . 129.15(9)
N2 N1 C7 . . . 119.94(12)
N2 N1 C4 . . . 111.41(10)
C7 N1 C4 . . . 128.34(11)
N4 N3 C16 . . . 111.05(11)
N4 N3 C19 . . . 119.99(10)
C16 N3 C19 . . . 128.89(13)
N3 N4 C15 . . . 106.04(10)
N1 N2 C3 . . . 106.28(12)
C22 C21 C20 . . . 121.07(14)
C22 C21 H1c21 . . . 119.47
C20 C21 H1c21 . . . 119.47
C1 C6 H1c6 . . . 109.47
C1 C6 H2c6 . . . 109.47
C1 C6 H3c6 . . . 109.47
H1c6 C6 H2c6 . . . 109.47
H1c6 C6 H3c6 . . . 109.47
H2c6 C6 H3c6 . . . 109.47
N1 C7 C8 . . . 119.37(11)
N1 C7 C12 . . . 121.01(14)
C8 C7 C12 . . . 119.62(13)
O3 C13 C14 . . . 122.70(14)
O3 C13 C18 . . . 116.47(11)
C14 C13 C18 . . . 120.82(13)
C13 C14 C16 . . . 123.41(13)
C13 C14 C15 . . . 131.67(14)
C16 C14 C15 . . . 104.92(11)
C21 C22 C23 . . . 118.75(15)
C21 C22 H1c22 . . . 120.63
C23 C22 H1c22 . . . 120.63
C22 C23 C24 . . . 121.43(17)
C22 C23 H1c23 . . . 119.28
C24 C23 H1c23 . . . 119.28
O2 C4 N1 . . . 122.99(12)
O2 C4 C2 . . . 131.24(15)
N1 C4 C2 . . . 105.77(12)
C7 C8 C9 . . . 119.61(13)
C7 C8 H1c8 . . . 120.2
C9 C8 H1c8 . . . 120.2
C21 C20 C19 . . . 119.89(16)
C21 C20 H1c20 . . . 120.05
C19 C20 H1c20 . . . 120.06
C15 C17 H1c17 . . . 109.47
C15 C17 H2c17 . . . 109.47
C15 C17 H3c17 . . . 109.47
H1c17 C17 H2c17 . . . 109.47
H1c17 C17 H3c17 . . . 109.47
H2c17 C17 H3c17 . . . 109.47
O4 C16 N3 . . . 123.13(13)
O4 C16 C14 . . . 130.86(11)
N3 C16 C14 . . . 106.01(12)
C3 C5 H1c5 . . . 109.47
C3 C5 H2c5 . . . 109.47
C3 C5 H3c5 . . . 109.47
H1c5 C5 H2c5 . . . 109.47
H1c5 C5 H3c5 . . . 109.47
H2c5 C5 H3c5 . . . 109.47
C7 C12 C11 . . . 119.47(15)
C7 C12 H1c12 . . . 120.26
C11 C12 H1c12 . . . 120.26
N3 C19 C20 . . . 119.60(14)
N3 C19 C24 . . . 120.97(12)
C20 C19 C24 . . . 119.42(13)
C4 C2 C1 . . . 122.82(13)
C4 C2 C3 . . . 105.04(13)
C1 C2 C3 . . . 132.08(12)
O1 C1 C6 . . . 117.06(13)
O1 C1 C2 . . . 122.96(11)
C6 C1 C2 . . . 119.97(13)
C11 C10 C9 . . . 118.66(14)
C11 C10 H1c10 . . . 120.67
C9 C10 H1c10 . . . 120.67
N2 C3 C5 . . . 118.38(14)
N2 C3 C2 . . . 111.50(11)
C5 C3 C2 . . . 130.06(14)
C13 C18 H1c18 . . . 109.47
C13 C18 H2c18 . . . 109.47
C13 C18 H3c18 . . . 109.47
H1c18 C18 H2c18 . . . 109.47
H1c18 C18 H3c18 . . . 109.47
H2c18 C18 H3c18 . . . 109.47
C12 C11 C10 . . . 121.33(13)
C12 C11 H1c11 . . . 119.34
C10 C11 H1c11 . . . 119.33
C8 C9 C10 . . . 121.30(16)
C8 C9 H1c9 . . . 119.35
C10 C9 H1c9 . . . 119.35
N4 C15 C14 . . . 111.97(14)
N4 C15 C17 . . . 118.44(12)
C14 C15 C17 . . . 129.58(12)
O5 C26 H1c26 . . . 109.47
O5 C26 H2c26 . . . 109.47
O5 C26 H3c26 . . . 109.47
H1c26 C26 H2c26 . . . 109.47
H1c26 C26 H3c26 . . . 109.47
H2c26 C26 H3c26 . . . 109.47
O6 C25 H1c25 . . . 109.47
O6 C25 H2c25 . . . 109.47
O6 C25 H3c25 . . . 109.47
H1c25 C25 H2c25 . . . 109.47
H1c25 C25 H3c25 . . . 109.47
H2c25 C25 H3c25 . . . 109.47
C23 C24 C19 . . . 119.44(13)
C23 C24 H1c24 . . . 120.28
C19 C24 H1c24 . . . 120.28

loop_
_geom_bond_atom_site_label_1
_geom_bond_atom_site_label_2
_geom_bond_site_symmetry_1
_geom_bond_site_symmetry_2
_geom_bond_distance
Ni1 O2 . . 1.9966(12)
Ni1 O1 . . 2.0386(9)
Ni1 O4 . . 2.0107(9)
Ni1 O5 . . 2.0842(12)
Ni1 O3 . . 2.0314(12)
O2 C4 . . 1.2643(17)
O1 C1 . . 1.2494(18)
O6 C25 . . 1.4268(18)
O6 H1o6 . . 0.79(2)
O4 C16 . . 1.2651(19)
O5 C26 . . 1.410(2)
O5 H1o5 . . 0.82(2)
O3 C13 . . 1.2511(17)
N1 N2 . . 1.3972(15)
N1 C7 . . 1.4207(17)
N1 C4 . . 1.373(2)
N3 N4 . . 1.4021(19)
N3 C16 . . 1.3771(16)
N3 C19 . . 1.4235(18)
N4 C15 . . 1.3172(17)
N2 C3 . . 1.3155(19)
C21 C22 . . 1.382(3)
C21 C20 . . 1.390(2)
C21 H1c21 . . 0.96
C6 C1 . . 1.5052(18)
C6 H1c6 . . 0.96
C6 H2c6 . . 0.96
C6 H3c6 . . 0.96
C7 C8 . . 1.395(2)
C7 C12 . . 1.3945(18)
C13 C14 . . 1.4271(17)
C13 C18 . . 1.509(2)
C14 C16 . . 1.425(2)
C14 C15 . . 1.4263(19)
C22 C23 . . 1.379(2)
C22 H1c22 . . 0.96
C23 C24 . . 1.390(2)
C23 H1c23 . . 0.96
C4 C2 . . 1.4257(18)
C8 C9 . . 1.389(2)
C8 H1c8 . . 0.96
C20 C19 . . 1.3898(18)
C20 H1c20 . . 0.96
C17 C15 . . 1.495(2)
C17 H1c17 . . 0.96
C17 H2c17 . . 0.96
C17 H3c17 . . 0.96
C5 C3 . . 1.4974(18)
C5 H1c5 . . 0.96
C5 H2c5 . . 0.96
C5 H3c5 . . 0.96
C12 C11 . . 1.389(2)
C12 H1c12 . . 0.96
C19 C24 . . 1.397(2)
C2 C1 . . 1.428(2)
C2 C3 . . 1.431(2)
C10 C11 . . 1.386(2)
C10 C9 . . 1.381(2)
C10 H1c10 . . 0.96
C18 H1c18 . . 0.96
C18 H2c18 . . 0.96
C18 H3c18 . . 0.96
C11 H1c11 . . 0.96
C9 H1c9 . . 0.96
C26 H1c26 . . 0.96
C26 H2c26 . . 0.96
C26 H3c26 . . 0.96
C25 H1c25 . . 0.96
C25 H2c25 . . 0.96
C25 H3c25 . . 0.96
C24 H1c24 . . 0.96

loop_
_geom_hbond_atom_site_label_D
_geom_hbond_atom_site_label_H
_geom_hbond_atom_site_label_A
_geom_hbond_site_symmetry_D
_geom_hbond_site_symmetry_H
_geom_hbond_site_symmetry_A
_geom_hbond_distance_DH
_geom_hbond_distance_HA
_geom_hbond_distance_DA
_geom_hbond_angle_DHA
C20 H1c20 O6 . . 3_555 0.96 2.41 3.339(2) 162.05
C12 H1c12 O2 . . . 0.96 2.18 2.8243(19) 123.21
C24 H1c24 O4 . . . 0.96 2.18 2.8371(17) 124.56
O5 H1o5 N2 . . 3_655 0.82(2) 1.98(2) 2.7923(19) 174.0(19)
O6 H1o6 N4 . . 3_555 0.79(2) 2.02(2) 2.8093(16) 173(2)
